data_4335271
loop_
_publ_author_name
'Yulia Visitaev'
'Israel Goldberg'
'Arkadi Vigalok'

_publ_section_title
;
 Organopalladium Complexes of Oxacalixarenes: Selecting the Lid for the
 Three-Dimensional Scaffold
;
_journal_name_full 'Inorganic Chemistry'
_journal_page_first 6779
_journal_page_last 6781
_journal_paper_doi 10.1021/ic400925y
_journal_volume 52
_journal_year 2013
_chemical_formula_moiety 'C33 H31 I N6 O15 Pd'
_chemical_formula_sum 'C33 H31 I N6 O15 Pd'
_chemical_formula_weight 984.94
_chemical_name_systematic
; 
 ? 
;
_space_group_IT_number 2
_symmetry_cell_setting triclinic
_symmetry_space_group_name_Hall '-P 1'
_symmetry_space_group_name_H-M 'P -1'
_atom_sites_solution_hydrogens geom
_atom_sites_solution_primary direct
_atom_sites_solution_secondary difmap
_audit_creation_method SHELXL-97
_cell_angle_alpha 92.3392(13)
_cell_angle_beta 107.6893(13)
_cell_angle_gamma 96.2025(7)
_cell_formula_units_Z 4
_cell_length_a 13.2848(3)
_cell_length_b 14.4481(3)
_cell_length_c 20.1605(5)
_cell_measurement_reflns_used 13959
_cell_measurement_temperature 110(2)
_cell_measurement_theta_max 26.34
_cell_measurement_theta_min 2.29
_cell_volume 3653.97(15)
_computing_cell_refinement Denzo
_computing_data_collection 'Collect, Nonius B.V.'
_computing_data_reduction 'Denzo & Scalepack'
_computing_structure_refinement 'SHELXL-97 (Sheldrick, 1997)'
_computing_structure_solution SIR-97
_diffrn_ambient_temperature 110(2)
_diffrn_detector_area_resol_mean 12.8
_diffrn_measured_fraction_theta_full 0.991
_diffrn_measured_fraction_theta_max 0.991
_diffrn_measurement_device_type 'Nonius KappaCCD'
_diffrn_measurement_method '1 deg. \w scans'
_diffrn_radiation_monochromator graphite
_diffrn_radiation_source 'fine-focus sealed tube'
_diffrn_radiation_type MoK\a
_diffrn_radiation_wavelength 0.71073
_diffrn_reflns_av_R_equivalents 0.0890
_diffrn_reflns_av_sigmaI/netI 0.0729
_diffrn_reflns_limit_h_max 16
_diffrn_reflns_limit_h_min 0
_diffrn_reflns_limit_k_max 17
_diffrn_reflns_limit_k_min -18
_diffrn_reflns_limit_l_max 23
_diffrn_reflns_limit_l_min -25
_diffrn_reflns_number 45335
_diffrn_reflns_theta_full 26.34
_diffrn_reflns_theta_max 26.34
_diffrn_reflns_theta_min 2.29
_diffrn_standards_number 0
_exptl_absorpt_coefficient_mu 1.433
_exptl_absorpt_correction_T_max 0.8137
_exptl_absorpt_correction_T_min 0.6730
_exptl_absorpt_correction_type multi-scan
_exptl_absorpt_process_details 'Blessing, 1995'
_exptl_crystal_colour yellow
_exptl_crystal_density_diffrn 1.790
_exptl_crystal_description prism
_exptl_crystal_F_000 1960
_exptl_crystal_size_max 0.30
_exptl_crystal_size_mid 0.20
_exptl_crystal_size_min 0.15
_refine_diff_density_max 3.144
_refine_diff_density_min -1.306
_refine_diff_density_rms 0.143
_refine_ls_extinction_method none
_refine_ls_goodness_of_fit_ref 1.028
_refine_ls_hydrogen_treatment constr
_refine_ls_matrix_type fullcycle
_refine_ls_number_parameters 1021
_refine_ls_number_reflns 14745
_refine_ls_number_restraints 0
_refine_ls_restrained_S_all 1.028
_refine_ls_R_factor_all 0.0968
_refine_ls_R_factor_gt 0.0617
_refine_ls_shift/su_max 0.023
_refine_ls_shift/su_mean 0.000
_refine_ls_structure_factor_coef Fsqd
_refine_ls_weighting_details 'calc w=1/[\s^2^(Fo^2^)+(0.0531P)^2^+2.0184P] where P=(Fo^2^+2Fc^2^)/3'
_refine_ls_weighting_scheme calc
_refine_ls_wR_factor_gt 0.1274
_refine_ls_wR_factor_ref 0.1445
_reflns_number_gt 10472
_reflns_number_total 14745
_reflns_threshold_expression >2sigma(I)
_cod_data_source_file ic400925y_si_002_02.cif
_cod_data_source_block ar58
_cod_original_cell_volume 3653.97(14)
_cod_database_code 4335271

loop_
_symmetry_equiv_pos_as_xyz
'x, y, z'
'-x, -y, -z'

loop_
_atom_site_label
_atom_site_type_symbol
_atom_site_fract_x
_atom_site_fract_y
_atom_site_fract_z
_atom_site_U_iso_or_equiv
_atom_site_adp_type
_atom_site_occupancy
_atom_site_symmetry_multiplicity
_atom_site_calc_flag
_atom_site_refinement_flags
Pd1 Pd -0.13829(4) 0.61459(3) 0.31603(2) 0.02233(11) Uani 1 1 d .
I2 I -0.14039(4) 0.76869(3) 0.25903(2) 0.03458(12) Uani 1 1 d .
N3 N -0.1413(4) 0.4864(4) 0.3668(3) 0.0297(13) Uani 1 1 d .
N4 N -0.3005(4) 0.5605(4) 0.2583(3) 0.0344(14) Uani 1 1 d .
C5 C -0.2410(6) 0.4283(5) 0.3249(4) 0.0391(18) Uani 1 1 d .
H5A H -0.2283 0.3949 0.2849 0.047 Uiso 1 1 calc R
H5B H -0.2618 0.3810 0.3541 0.047 Uiso 1 1 calc R
C6 C -0.3291(6) 0.4849(6) 0.2985(4) 0.0421(19) Uani 1 1 d .
H6A H -0.3926 0.4441 0.2684 0.051 Uiso 1 1 calc R
H6B H -0.3478 0.5121 0.3384 0.051 Uiso 1 1 calc R
C7 C -0.1448(6) 0.5132(5) 0.4377(3) 0.0333(16) Uani 1 1 d .
H7A H -0.2048 0.5487 0.4341 0.050 Uiso 1 1 calc R
H7B H -0.0781 0.5517 0.4642 0.050 Uiso 1 1 calc R
H7C H -0.1538 0.4568 0.4618 0.050 Uiso 1 1 calc R
C8 C -0.0510(6) 0.4320(5) 0.3726(4) 0.0373(17) Uani 1 1 d .
H8A H -0.0637 0.3731 0.3930 0.056 Uiso 1 1 calc R
H8B H 0.0150 0.4682 0.4025 0.056 Uiso 1 1 calc R
H8C H -0.0447 0.4188 0.3261 0.056 Uiso 1 1 calc R
C9 C -0.3820(6) 0.6253(7) 0.2455(5) 0.057(2) Uani 1 1 d .
H9A H -0.4511 0.5918 0.2176 0.085 Uiso 1 1 calc R
H9B H -0.3619 0.6769 0.2201 0.085 Uiso 1 1 calc R
H9C H -0.3870 0.6501 0.2902 0.085 Uiso 1 1 calc R
C10 C -0.2953(7) 0.5243(6) 0.1895(4) 0.044(2) Uani 1 1 d .
H10A H -0.2372 0.4857 0.1966 0.067 Uiso 1 1 calc R
H10B H -0.2825 0.5768 0.1626 0.067 Uiso 1 1 calc R
H10C H -0.3629 0.4865 0.1638 0.067 Uiso 1 1 calc R
C11 C 0.0156(5) 0.6506(4) 0.3665(3) 0.0183(12) Uani 1 1 d .
C12 C 0.0591(5) 0.6961(4) 0.4333(3) 0.0177(12) Uani 1 1 d .
C13 C 0.1637(5) 0.6999(4) 0.4745(3) 0.0194(13) Uani 1 1 d .
H13 H 0.1873 0.7293 0.5205 0.023 Uiso 1 1 calc R
C14 C 0.2339(5) 0.6589(4) 0.4461(3) 0.0211(13) Uani 1 1 d .
C15 C 0.1984(5) 0.6202(4) 0.3773(3) 0.0189(12) Uani 1 1 d .
H15 H 0.2464 0.5959 0.3566 0.023 Uiso 1 1 calc R
C16 C 0.0920(5) 0.6179(4) 0.3398(3) 0.0199(13) Uani 1 1 d .
C17 C 0.3465(5) 0.6589(4) 0.4903(3) 0.0273(14) Uani 1 1 d .
O18 O 0.3764(4) 0.6705(3) 0.5536(2) 0.0322(11) Uani 1 1 d .
O19 O 0.4071(4) 0.6415(4) 0.4513(2) 0.0419(13) Uani 1 1 d .
C20 C 0.5201(6) 0.6422(7) 0.4864(4) 0.055(2) Uani 1 1 d .
H20A H 0.5316 0.6011 0.5254 0.066 Uiso 1 1 calc R
H20B H 0.5536 0.7063 0.5052 0.066 Uiso 1 1 calc R
C21 C 0.5665(7) 0.6074(8) 0.4330(5) 0.064(3) Uani 1 1 d .
H21A H 0.5280 0.5465 0.4116 0.096 Uiso 1 1 calc R
H21B H 0.6418 0.6010 0.4554 0.096 Uiso 1 1 calc R
H21C H 0.5604 0.6517 0.3969 0.096 Uiso 1 1 calc R
O22 O -0.0116(3) 0.7400(3) 0.4615(2) 0.0224(9) Uani 1 1 d .
C23 C -0.0256(5) 0.8284(4) 0.4426(3) 0.0221(13) Uani 1 1 d .
C24 C -0.1161(5) 0.8659(5) 0.4453(3) 0.0255(14) Uani 1 1 d .
C25 C -0.1323(5) 0.9543(4) 0.4231(3) 0.0265(14) Uani 1 1 d .
H25 H -0.1956 0.9789 0.4235 0.032 Uiso 1 1 calc R
C26 C -0.0581(5) 1.0067(5) 0.4006(3) 0.0271(14) Uani 1 1 d .
C27 C 0.0348(5) 0.9709(4) 0.3995(3) 0.0230(13) Uani 1 1 d .
C28 C 0.0498(5) 0.8825(4) 0.4205(3) 0.0218(13) Uani 1 1 d .
H28 H 0.1129 0.8578 0.4199 0.026 Uiso 1 1 calc R
N29 N -0.2005(5) 0.8141(4) 0.4671(3) 0.0325(13) Uani 1 1 d .
O30 O -0.1935(5) 0.7353(4) 0.4820(4) 0.0614(18) Uani 1 1 d .
O31 O -0.2746(5) 0.8553(4) 0.4713(3) 0.0537(15) Uani 1 1 d .
N32 N -0.0797(5) 1.0991(5) 0.3773(3) 0.0391(15) Uani 1 1 d .
O33 O -0.0061(5) 1.1615(3) 0.3906(3) 0.0418(13) Uani 1 1 d .
O34 O -0.1721(5) 1.1082(5) 0.3455(4) 0.067(2) Uani 1 1 d .
O35 O 0.1067(3) 1.0241(3) 0.3758(2) 0.0259(10) Uani 1 1 d .
C36 C 0.1827(5) 0.9785(4) 0.3566(3) 0.0244(14) Uani 1 1 d .
C37 C 0.2820(5) 0.9766(4) 0.4020(3) 0.0243(14) Uani 1 1 d .
H37 H 0.3005 1.0055 0.4480 0.029 Uiso 1 1 calc R
C38 C 0.3564(5) 0.9321(5) 0.3809(3) 0.0291(15) Uani 1 1 d .
H38 H 0.4254 0.9302 0.4127 0.035 Uiso 1 1 calc R
C39 C 0.3299(6) 0.8906(4) 0.3139(3) 0.0287(15) Uani 1 1 d .
H39 H 0.3798 0.8596 0.2992 0.034 Uiso 1 1 calc R
C40 C 0.2294(6) 0.8954(4) 0.2689(3) 0.0254(14) Uani 1 1 d .
C41 C 0.1535(5) 0.9377(4) 0.2883(3) 0.0229(14) Uani 1 1 d .
O42 O 0.0550(4) 0.9349(3) 0.2419(2) 0.0320(11) Uani 1 1 d .
H42 H 0.0308 0.9852 0.2466 0.048 Uiso 1 1 calc R
O43 O 0.2021(4) 0.8569(3) 0.1990(2) 0.0296(11) Uani 1 1 d .
C44 C 0.1454(5) 0.7696(4) 0.1841(3) 0.0236(13) Uani 1 1 d .
C45 C 0.1161(5) 0.7302(4) 0.1161(3) 0.0214(13) Uani 1 1 d .
C46 C 0.0647(5) 0.6401(4) 0.0992(3) 0.0223(13) Uani 1 1 d .
H46 H 0.0438 0.6140 0.0524 0.027 Uiso 1 1 calc R
C47 C 0.0435(5) 0.5879(4) 0.1506(3) 0.0191(12) Uani 1 1 d .
C48 C 0.0734(5) 0.6266(4) 0.2197(3) 0.0203(13) Uani 1 1 d .
C49 C 0.1244(5) 0.7177(4) 0.2357(3) 0.0209(13) Uani 1 1 d .
H49 H 0.1450 0.7446 0.2824 0.025 Uiso 1 1 calc R
N50 N 0.1388(4) 0.7826(4) 0.0602(3) 0.0278(12) Uani 1 1 d .
O51 O 0.1741(4) 0.7411(4) 0.0202(2) 0.0391(12) Uani 1 1 d .
O52 O 0.1181(5) 0.8629(4) 0.0567(3) 0.0434(13) Uani 1 1 d .
N53 N -0.0093(4) 0.4929(4) 0.1295(3) 0.0226(11) Uani 1 1 d .
O54 O -0.0410(4) 0.4484(3) 0.1710(2) 0.0332(11) Uani 1 1 d .
O55 O -0.0186(4) 0.4607(3) 0.0701(2) 0.0310(11) Uani 1 1 d .
O56 O 0.0561(3) 0.5746(3) 0.27114(19) 0.0183(9) Uani 1 1 d .
Pd1' Pd 0.33549(4) 0.21389(4) 0.04408(2) 0.02646(12) Uani 1 1 d .
I2' I 0.46359(4) 0.30499(3) 0.15528(2) 0.03475(12) Uani 1 1 d .
N3' N 0.4397(5) 0.2418(5) -0.0193(3) 0.0443(16) Uani 1 1 d .
N4' N 0.2377(5) 0.1262(4) -0.0440(3) 0.0333(13) Uani 1 1 d .
C5' C 0.3692(7) 0.2063(7) -0.0902(4) 0.053(2) Uani 1 1 d .
H5'1 H 0.3215 0.2534 -0.1096 0.063 Uiso 1 1 calc R
H5'2 H 0.4134 0.1978 -0.1211 0.063 Uiso 1 1 calc R
C6' C 0.3039(7) 0.1168(6) -0.0899(4) 0.047(2) Uani 1 1 d .
H6'1 H 0.2576 0.0965 -0.1380 0.056 Uiso 1 1 calc R
H6'2 H 0.3512 0.0683 -0.0736 0.056 Uiso 1 1 calc R
C7' C 0.4691(7) 0.3433(7) -0.0216(4) 0.054(2) Uani 1 1 d .
H7'1 H 0.5167 0.3694 0.0242 0.081 Uiso 1 1 calc R
H7'2 H 0.4045 0.3743 -0.0338 0.081 Uiso 1 1 calc R
H7'3 H 0.5054 0.3533 -0.0569 0.081 Uiso 1 1 calc R
C8' C 0.5365(8) 0.1975(9) 0.0021(5) 0.077(3) Uani 1 1 d .
H8'1 H 0.5693 0.1982 -0.0354 0.115 Uiso 1 1 calc R
H8'2 H 0.5191 0.1327 0.0116 0.115 Uiso 1 1 calc R
H8'3 H 0.5863 0.2315 0.0444 0.115 Uiso 1 1 calc R
C9' C 0.2076(10) 0.0299(6) -0.0250(4) 0.071(3) Uani 1 1 d .
H9'1 H 0.1736 -0.0112 -0.0676 0.106 Uiso 1 1 calc R
H9'2 H 0.1579 0.0328 0.0022 0.106 Uiso 1 1 calc R
H9'3 H 0.2717 0.0052 0.0030 0.106 Uiso 1 1 calc R
C10' C 0.1394(6) 0.1664(6) -0.0797(4) 0.0431(19) Uani 1 1 d .
H10D H 0.1583 0.2279 -0.0945 0.065 Uiso 1 1 calc R
H10E H 0.0977 0.1728 -0.0476 0.065 Uiso 1 1 calc R
H10F H 0.0972 0.1250 -0.1207 0.065 Uiso 1 1 calc R
C11' C 0.2258(5) 0.1933(4) 0.0917(3) 0.0246(14) Uani 1 1 d .
C12' C 0.2120(6) 0.1181(4) 0.1297(3) 0.0273(15) Uani 1 1 d .
C13' C 0.1253(6) 0.0962(5) 0.1532(3) 0.0300(16) Uani 1 1 d .
H13' H 0.1186 0.0409 0.1763 0.036 Uiso 1 1 calc R
C14' C 0.0480(6) 0.1569(5) 0.1424(3) 0.0289(15) Uani 1 1 d .
C15' C 0.0577(6) 0.2364(4) 0.1060(3) 0.0274(15) Uani 1 1 d .
H15' H 0.0057 0.2784 0.0978 0.033 Uiso 1 1 calc R
C16' C 0.1450(5) 0.2519(4) 0.0826(3) 0.0245(14) Uani 1 1 d .
C17' C -0.0381(5) 0.1427(5) 0.1747(4) 0.0355(17) Uani 1 1 d .
O18' O -0.0410(4) 0.0875(4) 0.2186(3) 0.0434(13) Uani 1 1 d .
O19' O -0.1096(4) 0.2009(4) 0.1545(3) 0.0512(15) Uani 1 1 d .
C20' C -0.1911(7) 0.2104(9) 0.1911(6) 0.079(4) Uani 1 1 d .
H20C H -0.1559 0.2153 0.2423 0.095 Uiso 1 1 calc R
H20D H -0.2236 0.2683 0.1787 0.095 Uiso 1 1 calc R
C21' C -0.2684(14) 0.1360(10) 0.1732(7) 0.130(6) Uani 1 1 d .
H21D H -0.2917 0.1221 0.1225 0.195 Uiso 1 1 calc R
H21E H -0.3290 0.1506 0.1881 0.195 Uiso 1 1 calc R
H21F H -0.2402 0.0816 0.1962 0.195 Uiso 1 1 calc R
O22' O 0.1580(4) 0.3342(3) 0.0484(2) 0.0265(10) Uani 1 1 d .
C23' C 0.2115(5) 0.4103(4) 0.0903(3) 0.0231(13) Uani 1 1 d .
C24' C 0.2476(5) 0.4900(4) 0.0622(3) 0.0207(13) Uani 1 1 d .
C25' C 0.2977(5) 0.5688(4) 0.1048(3) 0.0230(13) Uani 1 1 d .
H25' H 0.3208 0.6223 0.0848 0.028 Uiso 1 1 calc R
C26' C 0.3154(5) 0.5722(4) 0.1763(3) 0.0216(13) Uani 1 1 d .
C27' C 0.2848(5) 0.4909(4) 0.2061(3) 0.0196(12) Uani 1 1 d .
C28' C 0.2325(5) 0.4137(4) 0.1624(3) 0.0224(13) Uani 1 1 d .
H28' H 0.2096 0.3600 0.1823 0.027 Uiso 1 1 calc R
N29' N 0.2416(4) 0.4908(4) -0.0120(3) 0.0262(12) Uani 1 1 d .
O30' O 0.1976(4) 0.4221(3) -0.0516(2) 0.0325(11) Uani 1 1 d .
O31' O 0.2800(4) 0.5620(4) -0.0308(2) 0.0427(13) Uani 1 1 d .
N32' N 0.3666(4) 0.6601(4) 0.2169(3) 0.0269(12) Uani 1 1 d .
O33' O 0.3777(4) 0.6670(3) 0.2791(2) 0.0338(11) Uani 1 1 d .
O34' O 0.3933(4) 0.7244(3) 0.1856(3) 0.0421(13) Uani 1 1 d .
O35' O 0.3073(3) 0.4911(3) 0.2770(2) 0.0209(9) Uani 1 1 d .
C36' C 0.2791(5) 0.4074(4) 0.3034(3) 0.0213(13) Uani 1 1 d .
C37' C 0.1755(5) 0.3838(4) 0.3030(3) 0.0258(14) Uani 1 1 d .
H37' H 0.1233 0.4239 0.2844 0.031 Uiso 1 1 calc R
C38' C 0.1475(5) 0.3014(4) 0.3300(3) 0.0240(14) Uani 1 1 d .
H38' H 0.0765 0.2858 0.3307 0.029 Uiso 1 1 calc R
C39' C 0.2236(5) 0.2419(4) 0.3560(3) 0.0258(14) Uani 1 1 d .
H39' H 0.2054 0.1851 0.3741 0.031 Uiso 1 1 calc R
C40' C 0.3246(5) 0.2671(4) 0.3547(3) 0.0205(13) Uani 1 1 d .
C41' C 0.3579(5) 0.3508(4) 0.3312(3) 0.0215(13) Uani 1 1 d .
O42' O 0.4590(3) 0.3776(3) 0.3332(2) 0.0252(10) Uani 1 1 d .
H42' H 0.5004 0.3488 0.3630 0.038 Uiso 1 1 calc R
O43' O 0.2948(4) 0.0598(3) 0.1463(2) 0.0294(10) Uani 1 1 d .
C44' C 0.3679(6) 0.0786(4) 0.2105(3) 0.0268(14) Uani 1 1 d .
C45' C 0.4632(6) 0.0390(5) 0.2274(4) 0.0336(16) Uani 1 1 d .
C46' C 0.5349(6) 0.0538(5) 0.2939(4) 0.0350(16) Uani 1 1 d .
H46' H 0.6000 0.0276 0.3044 0.042 Uiso 1 1 calc R
C47' C 0.5131(6) 0.1058(5) 0.3448(3) 0.0294(15) Uani 1 1 d .
C48' C 0.4205(5) 0.1503(4) 0.3285(3) 0.0237(14) Uani 1 1 d .
C49' C 0.3499(5) 0.1354(4) 0.2621(3) 0.0227(13) Uani 1 1 d .
H49' H 0.2869 0.1649 0.2511 0.027 Uiso 1 1 calc R
N50' N 0.4921(6) -0.0150(6) 0.1744(4) 0.058(2) Uani 1 1 d .
O51' O 0.5660(7) -0.0619(9) 0.1977(5) 0.143(5) Uani 1 1 d .
O52' O 0.4449(8) -0.0222(7) 0.1172(4) 0.119(4) Uani 1 1 d .
N53' N 0.5868(5) 0.1124(4) 0.4162(3) 0.0378(15) Uani 1 1 d .
O54' O 0.5521(4) 0.1270(4) 0.4645(3) 0.0443(13) Uani 1 1 d .
O55' O 0.6789(5) 0.0999(5) 0.4238(3) 0.0623(18) Uani 1 1 d .
O56' O 0.4028(3) 0.2067(3) 0.3788(2) 0.0237(9) Uani 1 1 d .

loop_
_atom_site_aniso_label
_atom_site_aniso_U_11
_atom_site_aniso_U_22
_atom_site_aniso_U_33
_atom_site_aniso_U_23
_atom_site_aniso_U_13
_atom_site_aniso_U_12
Pd1 0.0218(3) 0.0240(3) 0.0183(2) 0.00034(19) 0.00375(19) -0.00192(19)
I2 0.0386(3) 0.0297(2) 0.0271(2) 0.00663(19) -0.00132(19) 0.00009(19)
N3 0.031(3) 0.028(3) 0.031(3) 0.001(2) 0.015(3) -0.004(2)
N4 0.026(3) 0.046(4) 0.027(3) -0.001(3) 0.007(2) -0.008(3)
C5 0.040(4) 0.031(4) 0.039(4) -0.003(3) 0.009(3) -0.013(3)
C6 0.037(4) 0.055(5) 0.032(4) -0.003(4) 0.015(3) -0.018(4)
C7 0.041(4) 0.036(4) 0.025(3) 0.012(3) 0.014(3) 0.001(3)
C8 0.035(4) 0.036(4) 0.048(5) 0.004(3) 0.021(4) 0.010(3)
C9 0.029(4) 0.092(7) 0.050(5) 0.013(5) 0.007(4) 0.021(5)
C10 0.049(5) 0.054(5) 0.027(4) -0.007(4) 0.018(4) -0.021(4)
C11 0.021(3) 0.014(3) 0.017(3) 0.004(2) 0.001(2) 0.001(2)
C12 0.021(3) 0.015(3) 0.013(3) 0.001(2) 0.002(2) -0.006(2)
C13 0.022(3) 0.019(3) 0.014(3) 0.001(2) 0.003(2) -0.005(2)
C14 0.022(3) 0.019(3) 0.017(3) 0.006(2) 0.000(2) -0.001(2)
C15 0.022(3) 0.019(3) 0.017(3) 0.001(2) 0.008(2) 0.002(2)
C16 0.028(3) 0.015(3) 0.013(3) 0.002(2) 0.002(2) -0.001(2)
C17 0.029(4) 0.023(3) 0.026(4) -0.005(3) 0.005(3) 0.000(3)
O18 0.028(3) 0.039(3) 0.021(2) -0.006(2) -0.001(2) -0.005(2)
O19 0.019(2) 0.076(4) 0.027(3) -0.012(3) 0.001(2) 0.012(2)
C20 0.023(4) 0.095(7) 0.039(4) -0.028(5) 0.002(3) 0.009(4)
C21 0.029(5) 0.100(8) 0.058(6) -0.029(5) 0.012(4) 0.005(5)
O22 0.023(2) 0.022(2) 0.022(2) -0.0011(18) 0.0098(18) -0.0020(18)
C23 0.029(3) 0.019(3) 0.013(3) -0.007(2) 0.002(3) 0.000(3)
C24 0.024(3) 0.034(4) 0.017(3) -0.003(3) 0.007(3) -0.004(3)
C25 0.032(4) 0.022(3) 0.026(3) -0.002(3) 0.010(3) 0.007(3)
C26 0.033(4) 0.024(3) 0.022(3) 0.004(3) 0.004(3) 0.009(3)
C27 0.025(3) 0.024(3) 0.018(3) -0.004(3) 0.005(3) 0.000(3)
C28 0.024(3) 0.020(3) 0.020(3) -0.007(2) 0.006(3) 0.002(3)
N29 0.030(3) 0.034(4) 0.035(3) -0.006(3) 0.015(3) -0.001(3)
O30 0.049(4) 0.035(3) 0.120(6) 0.018(3) 0.056(4) 0.003(3)
O31 0.048(4) 0.047(3) 0.081(4) 0.005(3) 0.041(3) 0.009(3)
N32 0.045(4) 0.038(4) 0.044(4) 0.016(3) 0.020(3) 0.021(3)
O33 0.065(4) 0.022(3) 0.043(3) 0.010(2) 0.020(3) 0.012(3)
O34 0.047(4) 0.065(4) 0.101(5) 0.049(4) 0.029(4) 0.029(3)
O35 0.032(3) 0.017(2) 0.030(2) 0.0005(19) 0.013(2) 0.0004(19)
C36 0.031(4) 0.022(3) 0.023(3) 0.002(3) 0.014(3) -0.002(3)
C37 0.033(4) 0.018(3) 0.019(3) -0.002(2) 0.006(3) -0.005(3)
C38 0.026(4) 0.027(4) 0.029(4) 0.003(3) 0.003(3) 0.000(3)
C39 0.042(4) 0.017(3) 0.030(4) 0.000(3) 0.015(3) 0.005(3)
C40 0.044(4) 0.016(3) 0.018(3) 0.000(2) 0.014(3) -0.007(3)
C41 0.033(4) 0.013(3) 0.018(3) 0.002(2) 0.005(3) -0.007(3)
O42 0.031(3) 0.029(3) 0.028(2) 0.004(2) 0.001(2) -0.007(2)
O43 0.050(3) 0.017(2) 0.021(2) -0.0023(18) 0.015(2) -0.009(2)
C44 0.032(4) 0.016(3) 0.024(3) 0.000(3) 0.010(3) 0.003(3)
C45 0.026(3) 0.020(3) 0.018(3) 0.006(2) 0.007(3) 0.002(3)
C46 0.027(3) 0.027(3) 0.013(3) 0.000(2) 0.004(3) 0.008(3)
C47 0.021(3) 0.019(3) 0.016(3) 0.001(2) 0.002(2) 0.005(2)
C48 0.020(3) 0.016(3) 0.024(3) 0.001(2) 0.005(3) 0.005(2)
C49 0.029(3) 0.018(3) 0.015(3) -0.002(2) 0.006(3) 0.001(3)
N50 0.030(3) 0.034(3) 0.018(3) 0.003(2) 0.007(2) 0.000(3)
O51 0.053(3) 0.048(3) 0.022(2) 0.008(2) 0.017(2) 0.013(3)
O52 0.070(4) 0.029(3) 0.034(3) 0.010(2) 0.020(3) 0.008(3)
N53 0.020(3) 0.025(3) 0.017(3) -0.004(2) -0.002(2) 0.003(2)
O54 0.041(3) 0.026(2) 0.024(2) -0.002(2) 0.004(2) -0.013(2)
O55 0.041(3) 0.028(3) 0.020(2) -0.0082(19) 0.007(2) 0.001(2)
O56 0.026(2) 0.014(2) 0.0119(19) 0.0004(16) 0.0043(17) -0.0019(17)
Pd1' 0.0358(3) 0.0251(3) 0.0154(2) -0.00186(19) 0.0046(2) 0.0016(2)
I2' 0.0396(3) 0.0342(3) 0.0241(2) -0.00641(19) 0.00467(19) -0.0045(2)
N3' 0.038(4) 0.067(5) 0.026(3) -0.009(3) 0.007(3) 0.012(3)
N4' 0.043(4) 0.031(3) 0.022(3) -0.002(2) 0.006(3) 0.003(3)
C5' 0.060(6) 0.067(6) 0.033(4) -0.006(4) 0.020(4) 0.008(5)
C6' 0.064(6) 0.051(5) 0.023(4) -0.007(3) 0.008(4) 0.020(4)
C7' 0.051(5) 0.074(7) 0.040(5) 0.009(4) 0.024(4) -0.007(5)
C8' 0.056(6) 0.126(10) 0.053(6) -0.003(6) 0.012(5) 0.048(7)
C9' 0.129(9) 0.036(5) 0.029(4) -0.007(4) 0.011(5) -0.023(5)
C10' 0.037(4) 0.061(5) 0.023(4) -0.015(4) 0.001(3) -0.002(4)
C11' 0.033(4) 0.025(3) 0.009(3) -0.006(2) 0.000(3) -0.004(3)
C12' 0.041(4) 0.019(3) 0.016(3) -0.004(3) 0.002(3) 0.001(3)
C13' 0.040(4) 0.026(4) 0.017(3) -0.001(3) 0.003(3) -0.007(3)
C14' 0.038(4) 0.027(4) 0.015(3) 0.002(3) 0.000(3) -0.006(3)
C15' 0.038(4) 0.022(3) 0.014(3) -0.005(3) 0.000(3) -0.004(3)
C16' 0.035(4) 0.021(3) 0.010(3) 0.002(2) -0.001(3) -0.008(3)
C17' 0.026(4) 0.045(4) 0.026(4) 0.001(3) -0.002(3) -0.008(3)
O18' 0.039(3) 0.046(3) 0.045(3) 0.022(3) 0.011(2) 0.003(2)
O19' 0.037(3) 0.063(4) 0.059(4) 0.036(3) 0.017(3) 0.013(3)
C20' 0.037(5) 0.098(9) 0.101(9) 0.062(7) 0.017(6) -0.004(5)
C21' 0.177(17) 0.106(12) 0.081(9) -0.017(8) -0.009(10) 0.068(12)
O22' 0.040(3) 0.020(2) 0.016(2) 0.0021(18) 0.0047(19) -0.0012(19)
C23' 0.024(3) 0.023(3) 0.020(3) 0.001(3) 0.003(3) 0.001(3)
C24' 0.022(3) 0.024(3) 0.013(3) 0.005(2) 0.001(2) 0.002(3)
C25' 0.020(3) 0.025(3) 0.025(3) 0.007(3) 0.007(3) 0.008(3)
C26' 0.018(3) 0.017(3) 0.026(3) 0.004(3) 0.001(3) -0.002(2)
C27' 0.020(3) 0.021(3) 0.018(3) 0.002(2) 0.005(2) 0.007(2)
C28' 0.030(4) 0.014(3) 0.017(3) 0.001(2) 0.001(3) -0.003(3)
N29' 0.027(3) 0.034(3) 0.018(3) 0.006(2) 0.007(2) 0.002(2)
O30' 0.037(3) 0.037(3) 0.019(2) 0.003(2) 0.004(2) -0.001(2)
O31' 0.053(3) 0.043(3) 0.029(3) 0.006(2) 0.015(2) -0.018(3)
N32' 0.023(3) 0.022(3) 0.030(3) 0.002(2) 0.000(2) 0.004(2)
O33' 0.045(3) 0.024(2) 0.025(3) -0.004(2) 0.005(2) -0.007(2)
O34' 0.053(3) 0.025(3) 0.041(3) 0.007(2) 0.009(3) -0.013(2)
O35' 0.031(2) 0.017(2) 0.0121(19) -0.0002(16) 0.0022(17) 0.0010(18)
C36' 0.030(4) 0.016(3) 0.017(3) 0.001(2) 0.007(3) -0.002(3)
C37' 0.033(4) 0.024(3) 0.019(3) -0.001(3) 0.006(3) 0.005(3)
C38' 0.023(3) 0.021(3) 0.029(3) -0.002(3) 0.009(3) 0.003(3)
C39' 0.039(4) 0.018(3) 0.021(3) 0.000(3) 0.011(3) -0.001(3)
C40' 0.023(3) 0.022(3) 0.012(3) -0.001(2) -0.002(2) 0.010(3)
C41' 0.030(4) 0.016(3) 0.014(3) -0.004(2) 0.002(3) 0.001(3)
O42' 0.024(2) 0.027(2) 0.020(2) 0.0013(18) 0.0014(18) -0.0004(19)
O43' 0.046(3) 0.021(2) 0.021(2) 0.0011(19) 0.010(2) 0.007(2)
C44' 0.042(4) 0.020(3) 0.020(3) 0.003(3) 0.012(3) 0.001(3)
C45' 0.041(4) 0.031(4) 0.034(4) -0.006(3) 0.022(3) 0.003(3)
C46' 0.034(4) 0.032(4) 0.041(4) -0.001(3) 0.015(3) 0.009(3)
C47' 0.034(4) 0.035(4) 0.021(3) 0.005(3) 0.012(3) 0.004(3)
C48' 0.028(4) 0.020(3) 0.022(3) -0.001(3) 0.006(3) 0.002(3)
C49' 0.030(4) 0.018(3) 0.018(3) 0.005(2) 0.005(3) 0.006(3)
N50' 0.051(5) 0.069(5) 0.059(5) -0.022(4) 0.024(4) 0.020(4)
O51' 0.082(6) 0.213(12) 0.126(8) -0.096(8) 0.018(6) 0.061(7)
O52' 0.153(9) 0.169(9) 0.038(4) -0.028(5) 0.014(5) 0.096(7)
N53' 0.029(3) 0.046(4) 0.040(4) 0.004(3) 0.007(3) 0.020(3)
O54' 0.046(3) 0.059(4) 0.027(3) 0.007(2) 0.003(2) 0.024(3)
O55' 0.038(3) 0.091(5) 0.053(4) -0.010(3) 0.003(3) 0.029(3)
O56' 0.027(2) 0.025(2) 0.016(2) 0.0021(18) 0.0007(18) 0.0094(19)

loop_
_atom_type_symbol
_atom_type_description
_atom_type_scat_dispersion_real
_atom_type_scat_dispersion_imag
_atom_type_scat_source
C C 0.0033 0.0016 'International Tables Vol C Tables 4.2.6.8 and 6.1.1.4'
H H 0.0000 0.0000 'International Tables Vol C Tables 4.2.6.8 and 6.1.1.4'
I I -0.4742 1.8119 'International Tables Vol C Tables 4.2.6.8 and 6.1.1.4'
N N 0.0061 0.0033 'International Tables Vol C Tables 4.2.6.8 and 6.1.1.4'
O O 0.0106 0.0060 'International Tables Vol C Tables 4.2.6.8 and 6.1.1.4'
Pd Pd -0.9988 1.0072 'International Tables Vol C Tables 4.2.6.8 and 6.1.1.4'

loop_
_geom_angle_atom_site_label_1
_geom_angle_atom_site_label_2
_geom_angle_atom_site_label_3
_geom_angle
C11 Pd1 N4 173.6(2)
C11 Pd1 N3 92.2(2)
N4 Pd1 N3 83.7(2)
C11 Pd1 I2 88.91(16)
N4 Pd1 I2 95.43(16)
N3 Pd1 I2 177.34(15)
C5 N3 C8 108.6(6)
C5 N3 C7 111.2(5)
C8 N3 C7 109.2(5)
C5 N3 Pd1 105.4(4)
C8 N3 Pd1 116.7(4)
C7 N3 Pd1 105.7(4)
C6 N4 C9 109.2(6)
C6 N4 C10 111.9(6)
C9 N4 C10 107.9(6)
C6 N4 Pd1 104.9(4)
C9 N4 Pd1 118.4(5)
C10 N4 Pd1 104.6(4)
C6 C5 N3 112.0(6)
C6 C5 H5A 109.2
N3 C5 H5A 109.2
C6 C5 H5B 109.2
N3 C5 H5B 109.2
H5A C5 H5B 107.9
N4 C6 C5 111.8(6)
N4 C6 H6A 109.3
C5 C6 H6A 109.3
N4 C6 H6B 109.3
C5 C6 H6B 109.3
H6A C6 H6B 107.9
N3 C7 H7A 109.5
N3 C7 H7B 109.5
H7A C7 H7B 109.5
N3 C7 H7C 109.5
H7A C7 H7C 109.5
H7B C7 H7C 109.5
N3 C8 H8A 109.5
N3 C8 H8B 109.5
H8A C8 H8B 109.5
N3 C8 H8C 109.5
H8A C8 H8C 109.5
H8B C8 H8C 109.5
N4 C9 H9A 109.5
N4 C9 H9B 109.5
H9A C9 H9B 109.5
N4 C9 H9C 109.5
H9A C9 H9C 109.5
H9B C9 H9C 109.5
N4 C10 H10A 109.5
N4 C10 H10B 109.5
H10A C10 H10B 109.5
N4 C10 H10C 109.5
H10A C10 H10C 109.5
H10B C10 H10C 109.5
C12 C11 C16 113.3(5)
C12 C11 Pd1 126.4(5)
C16 C11 Pd1 119.7(4)
C13 C12 C11 125.4(6)
C13 C12 O22 117.6(5)
C11 C12 O22 116.9(5)
C12 C13 C14 117.7(5)
C12 C13 H13 121.2
C14 C13 H13 121.2
C15 C14 C13 120.0(5)
C15 C14 C17 121.1(6)
C13 C14 C17 118.9(5)
C16 C15 C14 118.6(6)
C16 C15 H15 120.7
C14 C15 H15 120.7
C15 C16 C11 124.5(5)
C15 C16 O56 118.0(5)
C11 C16 O56 117.4(5)
O18 C17 O19 125.4(6)
O18 C17 C14 123.9(6)
O19 C17 C14 110.6(5)
C17 O19 C20 117.4(5)
O19 C20 C21 106.5(6)
O19 C20 H20A 110.4
C21 C20 H20A 110.4
O19 C20 H20B 110.4
C21 C20 H20B 110.4
H20A C20 H20B 108.6
C20 C21 H21A 109.5
C20 C21 H21B 109.5
H21A C21 H21B 109.5
C20 C21 H21C 109.5
H21A C21 H21C 109.5
H21B C21 H21C 109.5
C23 O22 C12 114.8(4)
O22 C23 C24 119.9(5)
O22 C23 C28 121.2(6)
C24 C23 C28 118.9(6)
C23 C24 C25 119.7(6)
C23 C24 N29 122.9(6)
C25 C24 N29 117.3(6)
C26 C25 C24 121.0(6)
C26 C25 H25 119.5
C24 C25 H25 119.5
C25 C26 C27 120.0(6)
C25 C26 N32 118.7(6)
C27 C26 N32 121.4(6)
O35 C27 C28 122.4(6)
O35 C27 C26 118.8(6)
C28 C27 C26 118.9(6)
C27 C28 C23 121.6(6)
C27 C28 H28 119.2
C23 C28 H28 119.2
O30 N29 O31 122.5(6)
O30 N29 C24 119.7(6)
O31 N29 C24 117.8(6)
O33 N32 O34 124.3(6)
O33 N32 C26 118.6(6)
O34 N32 C26 117.1(7)
C27 O35 C36 117.5(5)
C37 C36 C41 121.5(6)
C37 C36 O35 121.3(6)
C41 C36 O35 117.3(6)
C36 C37 C38 119.9(6)
C36 C37 H37 120.1
C38 C37 H37 120.1
C39 C38 C37 120.1(6)
C39 C38 H38 119.9
C37 C38 H38 119.9
C40 C39 C38 118.4(6)
C40 C39 H39 120.8
C38 C39 H39 120.8
C41 C40 C39 122.9(6)
C41 C40 O43 117.7(6)
C39 C40 O43 119.4(6)
O42 C41 C40 119.0(6)
O42 C41 C36 123.8(6)
C40 C41 C36 117.2(6)
C41 O42 H42 109.5
C44 O43 C40 116.7(4)
O43 C44 C45 118.3(5)
O43 C44 C49 121.8(5)
C45 C44 C49 119.7(6)
C46 C45 C44 120.5(5)
C46 C45 N50 118.3(5)
C44 C45 N50 121.2(5)
C45 C46 C47 120.1(5)
C45 C46 H46 119.9
C47 C46 H46 119.9
C46 C47 C48 120.1(5)
C46 C47 N53 117.3(5)
C48 C47 N53 122.6(5)
O56 C48 C49 120.4(5)
O56 C48 C47 120.5(5)
C49 C48 C47 119.1(5)
C44 C49 C48 120.5(6)
C44 C49 H49 119.7
C48 C49 H49 119.7
O51 N50 O52 125.6(5)
O51 N50 C45 116.9(5)
O52 N50 C45 117.5(5)
O54 N53 O55 122.9(5)
O54 N53 C47 119.3(5)
O55 N53 C47 117.7(5)
C48 O56 C16 116.9(4)
C11' Pd1' N4' 90.8(2)
C11' Pd1' N3' 172.6(2)
N4' Pd1' N3' 84.9(2)
C11' Pd1' I2' 89.82(17)
N4' Pd1' I2' 173.97(16)
N3' Pd1' I2' 95.13(17)
C8' N3' C7' 108.8(8)
C8' N3' C5' 112.7(7)
C7' N3' C5' 106.8(6)
C8' N3' Pd1' 114.1(6)
C7' N3' Pd1' 112.0(5)
C5' N3' Pd1' 102.1(5)
C6' N4' C10' 111.4(6)
C6' N4' C9' 107.3(7)
C10' N4' C9' 108.9(7)
C6' N4' Pd1' 105.3(5)
C10' N4' Pd1' 111.6(4)
C9' N4' Pd1' 112.2(4)
C6' C5' N3' 112.4(7)
C6' C5' H5'1 109.1
N3' C5' H5'1 109.1
C6' C5' H5'2 109.1
N3' C5' H5'2 109.1
H5'1 C5' H5'2 107.9
N4' C6' C5' 110.9(6)
N4' C6' H6'1 109.5
C5' C6' H6'1 109.5
N4' C6' H6'2 109.5
C5' C6' H6'2 109.5
H6'1 C6' H6'2 108.0
N3' C7' H7'1 109.5
N3' C7' H7'2 109.5
H7'1 C7' H7'2 109.5
N3' C7' H7'3 109.5
H7'1 C7' H7'3 109.5
H7'2 C7' H7'3 109.5
N3' C8' H8'1 109.5
N3' C8' H8'2 109.5
H8'1 C8' H8'2 109.5
N3' C8' H8'3 109.5
H8'1 C8' H8'3 109.5
H8'2 C8' H8'3 109.5
N4' C9' H9'1 109.5
N4' C9' H9'2 109.5
H9'1 C9' H9'2 109.5
N4' C9' H9'3 109.5
H9'1 C9' H9'3 109.5
H9'2 C9' H9'3 109.5
N4' C10' H10D 109.5
N4' C10' H10E 109.5
H10D C10' H10E 109.5
N4' C10' H10F 109.5
H10D C10' H10F 109.5
H10E C10' H10F 109.5
C12' C11' C16' 113.2(6)
C12' C11' Pd1' 125.6(5)
C16' C11' Pd1' 120.9(4)
C11' C12' C13' 125.1(6)
C11' C12' O43' 116.8(6)
C13' C12' O43' 118.1(6)
C12' C13' C14' 118.7(6)
C12' C13' H13' 120.7
C14' C13' H13' 120.7
C13' C14' C15' 119.7(6)
C13' C14' C17' 120.2(6)
C15' C14' C17' 119.8(7)
C16' C15' C14' 118.0(6)
C16' C15' H15' 121.0
C14' C15' H15' 121.0
C15' C16' C11' 125.2(6)
C15' C16' O22' 118.6(6)
C11' C16' O22' 116.3(5)
O18' C17' O19' 122.5(7)
O18' C17' C14' 124.7(7)
O19' C17' C14' 112.7(6)
C17' O19' C20' 120.7(6)
C21' C20' O19' 111.1(13)
C21' C20' H20C 109.4
O19' C20' H20C 109.4
C21' C20' H20D 109.4
O19' C20' H20D 109.4
H20C C20' H20D 108.0
C20' C21' H21D 109.5
C20' C21' H21E 109.5
H21D C21' H21E 109.5
C20' C21' H21F 109.5
H21D C21' H21F 109.5
H21E C21' H21F 109.5
C23' O22' C16' 115.6(4)
O22' C23' C28' 121.9(5)
O22' C23' C24' 120.6(5)
C28' C23' C24' 117.5(6)
C25' C24' C23' 120.4(5)
C25' C24' N29' 117.1(5)
C23' C24' N29' 122.3(5)
C24' C25' C26' 121.5(6)
C24' C25' H25' 119.2
C26' C25' H25' 119.2
C25' C26' C27' 118.8(6)
C25' C26' N32' 117.4(5)
C27' C26' N32' 123.8(5)
O35' C27' C28' 121.7(5)
O35' C27' C26' 119.7(5)
C28' C27' C26' 118.6(5)
C27' C28' C23' 123.0(6)
C27' C28' H28' 118.5
C23' C28' H28' 118.5
O30' N29' O31' 123.4(5)
O30' N29' C24' 119.2(5)
O31' N29' C24' 117.4(5)
O33' N32' O34' 123.3(6)
O33' N32' C26' 118.9(5)
O34' N32' C26' 117.7(5)
C27' O35' C36' 116.9(4)
C37' C36' C41' 121.5(6)
C37' C36' O35' 119.7(5)
C41' C36' O35' 118.7(5)
C36' C37' C38' 119.9(6)
C36' C37' H37' 120.0
C38' C37' H37' 120.0
C37' C38' C39' 119.9(6)
C37' C38' H38' 120.1
C39' C38' H38' 120.1
C40' C39' C38' 118.4(6)
C40' C39' H39' 120.8
C38' C39' H39' 120.8
C39' C40' C41' 124.0(6)
C39' C40' O56' 119.6(5)
C41' C40' O56' 116.4(5)
O42' C41' C40' 123.9(5)
O42' C41' C36' 120.0(5)
C40' C41' C36' 116.1(6)
C41' O42' H42' 109.5
C44' O43' C12' 115.7(5)
O43' C44' C49' 121.6(6)
O43' C44' C45' 120.6(6)
C49' C44' C45' 117.8(6)
C46' C45' C44' 120.5(6)
C46' C45' N50' 118.3(7)
C44' C45' N50' 121.1(7)
C47' C46' C45' 120.7(7)
C47' C46' H46' 119.7
C45' C46' H46' 119.7
C46' C47' C48' 120.0(6)
C46' C47' N53' 118.7(6)
C48' C47' N53' 121.3(6)
O56' C48' C49' 121.7(6)
O56' C48' C47' 119.5(5)
C49' C48' C47' 118.8(6)
C48' C49' C44' 122.0(6)
C48' C49' H49' 119.0
C44' C49' H49' 119.0
O52' N50' O51' 121.0(8)
O52' N50' C45' 123.6(8)
O51' N50' C45' 114.9(8)
O54' N53' O55' 123.7(6)
O54' N53' C47' 118.4(6)
O55' N53' C47' 117.9(6)
C48' O56' C40' 115.9(4)

loop_
_geom_bond_atom_site_label_1
_geom_bond_atom_site_label_2
_geom_bond_distance
Pd1 C11 1.988(6)
Pd1 N4 2.155(6)
Pd1 N3 2.155(5)
Pd1 I2 2.5458(6)
N3 C5 1.481(9)
N3 C8 1.481(9)
N3 C7 1.482(8)
N4 C6 1.471(9)
N4 C9 1.478(10)
N4 C10 1.487(9)
C5 C6 1.478(11)
C5 H5A 0.9900
C5 H5B 0.9900
C6 H6A 0.9900
C6 H6B 0.9900
C7 H7A 0.9800
C7 H7B 0.9800
C7 H7C 0.9800
C8 H8A 0.9800
C8 H8B 0.9800
C8 H8C 0.9800
C9 H9A 0.9800
C9 H9B 0.9800
C9 H9C 0.9800
C10 H10A 0.9800
C10 H10B 0.9800
C10 H10C 0.9800
C11 C12 1.396(8)
C11 C16 1.399(9)
C12 C13 1.379(8)
C12 O22 1.426(7)
C13 C14 1.401(9)
C13 H13 0.9500
C14 C15 1.394(8)
C14 C17 1.491(9)
C15 C16 1.382(8)
C15 H15 0.9500
C16 O56 1.414(7)
C17 O18 1.214(8)
C17 O19 1.320(8)
O19 C20 1.451(9)
C20 C21 1.489(11)
C20 H20A 0.9900
C20 H20B 0.9900
C21 H21A 0.9800
C21 H21B 0.9800
C21 H21C 0.9800
O22 C23 1.364(7)
C23 C24 1.386(9)
C23 C28 1.395(9)
C24 C25 1.388(9)
C24 N29 1.468(8)
C25 C26 1.375(9)
C25 H25 0.9500
C26 C27 1.395(9)
C26 N32 1.462(8)
C27 O35 1.371(7)
C27 C28 1.378(9)
C28 H28 0.9500
N29 O30 1.195(8)
N29 O31 1.226(8)
N32 O33 1.212(8)
N32 O34 1.225(8)
O35 C36 1.401(8)
C36 C37 1.363(9)
C36 C41 1.396(9)
C37 C38 1.392(9)
C37 H37 0.9500
C38 C39 1.381(9)
C38 H38 0.9500
C39 C40 1.379(10)
C39 H39 0.9500
C40 C41 1.377(9)
C40 O43 1.417(7)
C41 O42 1.353(8)
O42 H42 0.8400
O43 C44 1.369(7)
C44 C45 1.385(9)
C44 C49 1.385(8)
C45 C46 1.381(9)
C45 N50 1.469(7)
C46 C47 1.384(8)
C46 H46 0.9500
C47 C48 1.402(8)
C47 N53 1.456(8)
C48 O56 1.364(7)
C48 C49 1.392(8)
C49 H49 0.9500
N50 O51 1.217(7)
N50 O52 1.221(7)
N53 O54 1.221(7)
N53 O55 1.232(6)
Pd1' C11' 1.978(6)
Pd1' N4' 2.123(6)
Pd1' N3' 2.170(6)
Pd1' I2' 2.5711(6)
N3' C8' 1.453(11)
N3' C7' 1.482(11)
N3' C5' 1.486(10)
N4' C6' 1.470(10)
N4' C10' 1.478(9)
N4' C9' 1.503(10)
C5' C6' 1.479(12)
C5' H5'1 0.9900
C5' H5'2 0.9900
C6' H6'1 0.9900
C6' H6'2 0.9900
C7' H7'1 0.9800
C7' H7'2 0.9800
C7' H7'3 0.9800
C8' H8'1 0.9800
C8' H8'2 0.9800
C8' H8'3 0.9800
C9' H9'1 0.9800
C9' H9'2 0.9800
C9' H9'3 0.9800
C10' H10D 0.9800
C10' H10E 0.9800
C10' H10F 0.9800
C11' C12' 1.382(9)
C11' C16' 1.411(9)
C12' C13' 1.385(10)
C12' O43' 1.425(8)
C13' C14' 1.394(10)
C13' H13' 0.9500
C14' C15' 1.403(9)
C14' C17' 1.480(10)
C15' C16' 1.379(9)
C15' H15' 0.9500
C16' O22' 1.420(7)
C17' O18' 1.222(8)
C17' O19' 1.319(9)
O19' C20' 1.499(12)
C20' C21' 1.358(17)
C20' H20C 0.9900
C20' H20D 0.9900
C21' H21D 0.9800
C21' H21E 0.9800
C21' H21F 0.9800
O22' C23' 1.350(7)
C23' C28' 1.391(8)
C23' C24' 1.405(8)
C24' C25' 1.374(9)
C24' N29' 1.474(7)
C25' C26' 1.387(9)
C25' H25' 0.9500
C26' C27' 1.418(8)
C26' N32' 1.461(8)
C27' O35' 1.369(7)
C27' C28' 1.372(8)
C28' H28' 0.9500
N29' O30' 1.221(7)
N29' O31' 1.224(7)
N32' O33' 1.216(7)
N32' O34' 1.224(7)
O35' C36' 1.401(7)
C36' C37' 1.380(9)
C36' C41' 1.394(9)
C37' C38' 1.389(9)
C37' H37' 0.9500
C38' C39' 1.393(9)
C38' H38' 0.9500
C39' C40' 1.360(9)
C39' H39' 0.9500
C40' C41' 1.393(8)
C40' O56' 1.415(7)
C41' O42' 1.345(7)
O42' H42' 0.8400
O43' C44' 1.356(8)
C44' C49' 1.392(9)
C44' C45' 1.400(10)
C45' C46' 1.381(10)
C45' N50' 1.464(9)
C46' C47' 1.365(10)
C46' H46' 0.9500
C47' C48' 1.406(9)
C47' N53' 1.467(9)
C48' O56' 1.365(7)
C48' C49' 1.374(8)
C49' H49' 0.9500
N50' O52' 1.127(10)
N50' O51' 1.238(11)
N53' O54' 1.217(8)
N53' O55' 1.221(8)

loop_
_geom_hbond_atom_site_label_D
_geom_hbond_atom_site_label_H
_geom_hbond_atom_site_label_A
_geom_hbond_distance_DH
_geom_hbond_distance_HA
_geom_hbond_distance_DA
_geom_hbond_angle_DHA
_geom_hbond_site_symmetry_A
O42 H42 O18' 0.84 1.86 2.654(5) 157 1_565
O42' H42' O18 0.84 2.01 2.811(4) 158 2_666
